data_1526940
loop_
_publ_author_name
'Wickleder, C.'
'Larsen, P.'

_publ_section_title
;
 Ba Cl S C N und Na4 Mg (S C N)6: zwei neue wasserfreie Thiocyanate der
 Erdalkalimetalle
;
_journal_name_full 'Zeitschrift fuer Anorganische und Allgemeine Chemie'
_journal_page_first 1279
_journal_page_last 1282
_journal_volume 627
_journal_year 2001
_chemical_formula_sum 'C Ba Cl N S'
_chemical_name_systematic 'Ba Cl (S C N)'
_space_group_IT_number 11
_symmetry_space_group_name_Hall '-P 2yb'
_symmetry_space_group_name_H-M 'P 1 21/m 1'
_cell_angle_alpha 90
_cell_angle_beta 100.2
_cell_angle_gamma 90
_cell_formula_units_Z 2
_cell_length_a 5.886
_cell_length_b 4.658
_cell_length_c 8.644
_cell_volume 233.247
_citation_journal_id_ASTM ZAACAB
_cod_data_source_file Wickleder_ZAACAB_2001_1996.cif
_cod_data_source_block C1Ba1Cl1N1S1
_cod_original_cell_volume 233.2469
_cod_original_formula_sum 'C1 Ba1 Cl1 N1 S1'
_cod_database_code 1526940

loop_
_symmetry_equiv_pos_as_xyz
x,y,z
-x,y+1/2,-z
-x,-y,-z
x,-y-1/2,z

loop_
_atom_site_label
_atom_site_type_symbol
_atom_site_fract_x
_atom_site_fract_y
_atom_site_fract_z
_atom_site_occupancy
_atom_site_U_iso_or_equiv
N1 N-3 0.4211 0.25 0.1897 1 0.0
S1 S-2 0.1393 0.75 0.8965 1 0.0
Ba1 Ba+2 0.79506 0.25 0.70016 1 0.0
Cl1 Cl-1 0.2539 0.25 0.5506 1 0.0
C1 C+4 0.3962 0.75 0.8462 1 0.0
